data_1548254
loop_
_publ_author_name
'Baolin Wang'
'Yongxin Li'
'Rakesh Ganguly'
'Hajime Hirao'
'Rei Kinjo'

_publ_section_title
;
 Ambiphilic boron in 1,4,2,5-diazadiborinine
;
_journal_name_full 'Nature Communications'
_journal_page_first 11871
_journal_paper_doi 10.1038/ncomms11871
_journal_volume 7
_journal_year 2016
_chemical_formula_sum 'C31.5 H29 B2 Br N4'
_chemical_formula_weight 565.12
_space_group_crystal_system monoclinic
_space_group_IT_number 14
_space_group_name_Hall '-P 2yn'
_space_group_name_H-M_alt 'P 1 21/n 1'
_symmetry_space_group_name_Hall '-P 2yn'
_symmetry_space_group_name_H-M 'P 1 21/n 1'
_atom_sites_solution_hydrogens geom
_cell_angle_alpha 90
_cell_angle_beta 95.734(3)
_cell_angle_gamma 90
_cell_formula_units_Z 4
_cell_length_a 7.4966(7)
_cell_length_b 14.1674(14)
_cell_length_c 26.033(2)
_cell_measurement_reflns_used 3067
_cell_measurement_temperature 103.(2)
_cell_measurement_theta_max 20.9377
_cell_measurement_theta_min 2.8755
_cell_volume 2751.1(4)
_computing_cell_refinement 'SAINT (Bruker AXS Inc., 2015)'
_computing_data_collection 'APEX3 (Bruker AXS Inc., 2015)'
_computing_data_reduction 'SAINT (Bruker AXS Inc., 2015)'
_computing_molecular_graphics 'XP (Bruker AXS Inc., 2015)'
_computing_publication_material 'APEX3 (Bruker AXS Inc., 2015)'
_computing_structure_refinement 'SHELXL-2014/7 (Sheldrick, 2014)'
_computing_structure_solution 'SHELXT (Bruker AXS Inc., 2015)'
_diffrn_ambient_temperature 103.(2)
_diffrn_detector_area_resol_mean 8.3333
_diffrn_measured_fraction_theta_full 0.999
_diffrn_measured_fraction_theta_max 0.999
_diffrn_measurement_device_type 'CCD area detector'
_diffrn_measurement_method 'phi and omega scans'
_diffrn_radiation_monochromator graphite
_diffrn_radiation_type MoK\a
_diffrn_radiation_wavelength 0.71073
_diffrn_reflns_av_R_equivalents 0.1068
_diffrn_reflns_av_unetI/netI 0.0875
_diffrn_reflns_limit_h_max 9
_diffrn_reflns_limit_h_min -9
_diffrn_reflns_limit_k_max 18
_diffrn_reflns_limit_k_min -18
_diffrn_reflns_limit_l_max 34
_diffrn_reflns_limit_l_min -34
_diffrn_reflns_number 39348
_diffrn_reflns_theta_full 27.89
_diffrn_reflns_theta_max 27.89
_diffrn_reflns_theta_min 2.13
_diffrn_source 'fine-focus sealed tube'
_diffrn_source_type 'Bruker KappaCCD'
_exptl_absorpt_coefficient_mu 1.523
_exptl_absorpt_correction_T_max 0.86
_exptl_absorpt_correction_T_min 0.75
_exptl_absorpt_correction_type multi-scan
_exptl_absorpt_process_details
;
SADABS-2014/5 - Bruker AXS area detector scaling and absorption correction
;
_exptl_crystal_colour colourless
_exptl_crystal_density_diffrn 1.364
_exptl_crystal_density_method 'not measured'
_exptl_crystal_description block
_exptl_crystal_F_000 1164
_exptl_crystal_size_max 0.200
_exptl_crystal_size_mid 0.160
_exptl_crystal_size_min 0.100
_refine_diff_density_max 0.567
_refine_diff_density_min -0.537
_refine_ls_extinction_method none
_refine_ls_goodness_of_fit_ref 1.064
_refine_ls_hydrogen_treatment constr
_refine_ls_matrix_type full
_refine_ls_number_parameters 370
_refine_ls_number_reflns 6552
_refine_ls_number_restraints 0
_refine_ls_restrained_S_all 1.064
_refine_ls_R_factor_all 0.0992
_refine_ls_R_factor_gt 0.0546
_refine_ls_shift/su_max 0.000
_refine_ls_shift/su_mean 0.000
_refine_ls_structure_factor_coef Fsqd
_refine_ls_weighting_details 'w=1/[\s^2^(Fo^2^)+(0.0214P)^2^+3.3545P] where P=(Fo^2^+2Fc^2^)/3'
_refine_ls_weighting_scheme calc
_refine_ls_wR_factor_gt 0.0985
_refine_ls_wR_factor_ref 0.1113
_reflns_number_gt 4346
_reflns_number_total 6552
_reflns_threshold_expression 'I > 2\s(I)'
_cod_data_source_file ncomms11871-s11.cif
_cod_data_source_block IX
_cod_depositor_comments
;
The following automatic conversions were performed:

'_exptl_absorpt_correction_type' value 'Multi-Scan' changed to
'multi-scan' according to the built-in table from CIF Core dictionary
named 'cif_core.dic' version 2.4.1 from 2010-06-29.

Automatic conversion script
Id: cif_fix_values 5376 2017-05-30 11:51:03Z andrius 
;
_cod_original_cell_volume 2751.1(5)
_cod_original_formula_sum 'C31.50 H29 B2 Br N4'
_cod_database_code 1548254

loop_
_space_group_symop_operation_xyz
'x, y, z'
'-x+1/2, y+1/2, -z+1/2'
'-x, -y, -z'
'x-1/2, -y-1/2, z-1/2'

loop_
_atom_site_type_symbol
_atom_site_label
_atom_site_fract_x
_atom_site_fract_y
_atom_site_fract_z
_atom_site_U_iso_or_equiv
_atom_site_adp_type
_atom_site_calc_flag
_atom_site_refinement_flags_adp
_atom_site_refinement_flags_occupancy
_atom_site_refinement_flags_posn
_atom_site_occupancy
_atom_site_disorder_assembly
_atom_site_disorder_group
B B1 0.2385(5) 0.8985(3) 0.23542(12) 0.0152(7) Uani d . . . 1 . .
B B2 0.3999(5) 0.8644(2) 0.33437(13) 0.0145(7) Uani d . . . 1 . .
Br Br1 0.60384(5) 0.59351(3) 0.05062(2) 0.03085(12) Uani d . . . 1 . .
C C1 -0.0744(4) 0.8700(2) 0.27838(12) 0.0171(7) Uani d . . . 1 . .
H H1 -0.1588 0.8763 0.2488 0.021 Uiso calc U . R 1 . .
C C2 -0.1126(4) 0.8501(2) 0.32680(12) 0.0204(7) Uani d . . . 1 . .
H H2 -0.2282 0.8401 0.3377 0.025 Uiso calc U . R 1 . .
C C3 0.1835(4) 0.8648(2) 0.32769(11) 0.0131(6) Uani d . . . 1 . .
C C4 0.0638(5) 0.8335(3) 0.41327(12) 0.0267(8) Uani d . . . 1 . .
H H4A 0.1746 0.7991 0.4242 0.04 Uiso calc U . R 1 . .
H H4B -0.0393 0.7971 0.4227 0.04 Uiso calc U . R 1 . .
H H4C 0.0662 0.8951 0.4304 0.04 Uiso calc U . R 1 . .
C C5 0.3702(4) 0.9805(2) 0.26129(11) 0.0134(6) Uani d . . . 1 . .
C C6 0.5738(4) 1.0933(2) 0.28265(12) 0.0214(7) Uani d . . . 1 . .
H H6 0.6468 1.1478 0.2809 0.026 Uiso calc U . R 1 . .
C C7 0.5708(4) 1.0341(2) 0.32303(12) 0.0191(7) Uani d . . . 1 . .
H H7 0.643 1.0392 0.3551 0.023 Uiso calc U . R 1 . .
C C8 0.4126(5) 1.1033(2) 0.19343(12) 0.0233(8) Uani d . . . 1 . .
H H8A 0.386 1.0542 0.1672 0.035 Uiso calc U . R 1 . .
H H8B 0.5176 1.1395 0.1853 0.035 Uiso calc U . R 1 . .
H H8C 0.3094 1.1456 0.1937 0.035 Uiso calc U . R 1 . .
C C9 0.1135(4) 0.9238(2) 0.18331(11) 0.0167(7) Uani d . . . 1 . .
C C10 0.0002(5) 1.0030(2) 0.18326(12) 0.0217(8) Uani d . . . 1 . .
H H10 0.008 1.0424 0.2129 0.026 Uiso calc U . R 1 . .
C C11 -0.1223(5) 1.0259(2) 0.14178(13) 0.0260(8) Uani d . . . 1 . .
H H11 -0.1972 1.0797 0.1434 0.031 Uiso calc U . R 1 . .
C C12 -0.1351(5) 0.9702(3) 0.09790(13) 0.0274(8) Uani d . . . 1 . .
H H12 -0.2173 0.9861 0.069 0.033 Uiso calc U . R 1 . .
C C13 -0.0275(5) 0.8911(3) 0.09631(12) 0.0265(8) Uani d . . . 1 . .
H H13 -0.036 0.8524 0.0664 0.032 Uiso calc U . R 1 . .
C C14 0.0930(5) 0.8682(2) 0.13858(12) 0.0222(8) Uani d . . . 1 . .
H H14 0.1641 0.8129 0.1371 0.027 Uiso calc U . R 1 . .
C C15 0.4897(4) 0.8443(2) 0.39214(11) 0.0155(7) Uani d . . . 1 . .
C C16 0.5292(4) 0.9136(2) 0.43004(11) 0.0189(7) Uani d . . . 1 . .
H H16 0.5053 0.9779 0.4216 0.023 Uiso calc U . R 1 . .
C C17 0.6025(5) 0.8908(2) 0.47974(12) 0.0236(8) Uani d . . . 1 . .
H H17 0.6287 0.9395 0.5045 0.028 Uiso calc U . R 1 . .
C C18 0.6372(5) 0.7980(2) 0.49330(12) 0.0239(8) Uani d . . . 1 . .
H H18 0.689 0.7825 0.527 0.029 Uiso calc U . R 1 . .
C C19 0.5955(5) 0.7277(2) 0.45705(12) 0.0221(8) Uani d . . . 1 . .
H H19 0.6151 0.6634 0.4662 0.027 Uiso calc U . R 1 . .
C C20 0.5257(4) 0.7510(2) 0.40761(11) 0.0171(7) Uani d . . . 1 . .
H H20 0.5012 0.7019 0.3831 0.021 Uiso calc U . R 1 . .
C C21 0.3776(4) 0.8076(2) 0.24075(11) 0.0135(6) Uani d . . . 1 . .
C C22 0.4482(4) 0.7901(2) 0.28933(11) 0.0138(6) Uani d . . . 1 . .
H H22 0.5232 0.737 0.2973 0.017 Uiso calc U . R 1 . .
C C23 0.4357(4) 0.7543(2) 0.19558(11) 0.0138(6) Uani d . . . 1 . .
C C24 0.5399(5) 0.7980(2) 0.16107(12) 0.0224(8) Uani d . . . 1 . .
H H24 0.5763 0.8617 0.1668 0.027 Uiso calc U . R 1 . .
C C25 0.5915(5) 0.7503(2) 0.11849(12) 0.0220(8) Uani d . . . 1 . .
H H25 0.6643 0.7804 0.0955 0.026 Uiso calc U . R 1 . .
C C26 0.5356(4) 0.6585(2) 0.11001(11) 0.0179(7) Uani d . . . 1 . .
C C27 0.4349(5) 0.6123(2) 0.14339(12) 0.0248(8) Uani d . . . 1 . .
H H27 0.3999 0.5485 0.1374 0.03 Uiso calc U . R 1 . .
C C28 0.3854(5) 0.6610(2) 0.18608(12) 0.0199(7) Uani d . . . 1 . .
H H28 0.3153 0.6297 0.2094 0.024 Uiso calc U . R 1 . .
C C1S 0.4198(7) 0.0285(4) 0.02473(19) 0.0220(16) Uani d . P G 0.5 A -1
C C2S 0.4298(7) -0.0694(4) 0.02646(18) 0.020(2) Uani d . P G 0.5 A -1
H H2S 0.3601 -0.1038 0.0486 0.024 Uiso calc U P R 0.5 A -1
C C3S 0.5416(9) -0.1171(3) -0.0042(2) 0.037(3) Uani d . P G 0.5 A -1
H H3S 0.5484 -0.184 -0.0031 0.044 Uiso calc U P R 0.5 A -1
C C4S 0.6435(7) -0.0669(5) -0.0367(2) 0.044(3) Uani d . P G 0.5 A -1
H H4S 0.72 -0.0995 -0.0576 0.052 Uiso calc U P R 0.5 A -1
C C5S 0.6336(7) 0.0311(5) -0.03839(19) 0.041(3) Uani d . P G 0.5 A -1
H H5S 0.7033 0.0654 -0.0606 0.05 Uiso calc U P R 0.5 A -1
C C6S 0.5217(8) 0.0788(3) -0.0077(2) 0.028(3) Uani d . P G 0.5 A -1
H H6S 0.5149 0.1457 -0.0089 0.034 Uiso calc U P R 0.5 A -1
C C7S 0.3001(14) 0.0828(7) 0.0567(3) 0.043(2) Uani d . P . 0.5 A -1
H H7S1 0.2085 0.116 0.034 0.064 Uiso calc U P R 0.5 A -1
H H7S2 0.3714 0.1287 0.0781 0.064 Uiso calc U P R 0.5 A -1
H H7S3 0.2418 0.0391 0.079 0.064 Uiso calc U P R 0.5 A -1
N N1 0.1078(3) 0.87967(17) 0.27946(9) 0.0144(6) Uani d . . . 1 . .
N N2 0.0488(4) 0.84704(18) 0.35735(9) 0.0168(6) Uani d . . . 1 . .
N N3 0.4449(3) 0.96488(17) 0.30995(9) 0.0136(6) Uani d . . . 1 . .
N N4 0.4498(4) 1.05918(18) 0.24421(9) 0.0172(6) Uani d . . . 1 . .

loop_
_atom_site_aniso_label
_atom_site_aniso_U_11
_atom_site_aniso_U_22
_atom_site_aniso_U_33
_atom_site_aniso_U_12
_atom_site_aniso_U_13
_atom_site_aniso_U_23
B1 0.017(2) 0.0157(18) 0.0136(16) -0.0002(15) 0.0040(14) -0.0015(14)
B2 0.016(2) 0.0136(18) 0.0139(16) 0.0016(15) 0.0027(14) -0.0005(14)
Br1 0.0391(2) 0.0379(2) 0.01590(16) 0.01523(19) 0.00424(14) -0.00729(16)
C1 0.0115(17) 0.0169(16) 0.0225(16) 0.0012(13) -0.0004(13) -0.0003(13)
C2 0.0115(18) 0.0198(17) 0.0305(18) 0.0018(14) 0.0047(14) 0.0032(14)
C3 0.0157(18) 0.0097(15) 0.0146(14) 0.0006(12) 0.0045(13) -0.0016(12)
C4 0.028(2) 0.033(2) 0.0212(17) 0.0049(17) 0.0116(16) 0.0084(15)
C5 0.0144(17) 0.0111(15) 0.0157(15) 0.0021(13) 0.0066(13) -0.0003(12)
C6 0.0198(19) 0.0171(16) 0.0280(17) -0.0061(15) 0.0063(14) -0.0030(15)
C7 0.0160(19) 0.0199(17) 0.0216(16) -0.0025(14) 0.0023(14) -0.0028(13)
C8 0.027(2) 0.0211(18) 0.0230(16) 0.0018(16) 0.0098(15) 0.0070(14)
C9 0.0172(18) 0.0170(17) 0.0158(15) -0.0010(13) 0.0008(13) 0.0039(12)
C10 0.026(2) 0.0173(17) 0.0207(16) -0.0028(14) -0.0038(14) 0.0006(13)
C11 0.019(2) 0.0238(19) 0.034(2) -0.0021(15) -0.0027(16) 0.0114(15)
C12 0.017(2) 0.041(2) 0.0234(18) -0.0089(17) -0.0054(15) 0.0110(16)
C13 0.027(2) 0.036(2) 0.0162(16) -0.0075(17) -0.0007(14) -0.0011(15)
C14 0.023(2) 0.0249(18) 0.0189(16) -0.0017(15) 0.0010(14) 0.0020(14)
C15 0.0101(17) 0.0216(17) 0.0151(15) -0.0010(13) 0.0030(13) -0.0009(13)
C16 0.0216(19) 0.0191(17) 0.0165(15) -0.0009(14) 0.0048(13) -0.0008(13)
C17 0.027(2) 0.027(2) 0.0167(16) -0.0051(16) 0.0033(14) -0.0066(14)
C18 0.026(2) 0.030(2) 0.0156(16) 0.0006(16) 0.0004(14) 0.0041(14)
C19 0.023(2) 0.0200(18) 0.0235(17) 0.0027(15) 0.0036(15) 0.0067(14)
C20 0.0169(18) 0.0171(17) 0.0176(15) 0.0001(14) 0.0027(13) -0.0013(13)
C21 0.0139(17) 0.0113(15) 0.0156(15) -0.0018(12) 0.0037(13) -0.0023(12)
C22 0.0141(17) 0.0107(15) 0.0168(15) -0.0006(13) 0.0033(13) 0.0007(12)
C23 0.0145(17) 0.0139(16) 0.0131(14) 0.0023(13) 0.0018(12) -0.0022(12)
C24 0.027(2) 0.0205(18) 0.0205(16) -0.0068(15) 0.0063(15) -0.0039(14)
C25 0.022(2) 0.0272(19) 0.0184(16) -0.0034(15) 0.0102(14) -0.0006(14)
C26 0.0213(19) 0.0213(17) 0.0109(14) 0.0080(14) 0.0010(13) -0.0026(13)
C27 0.042(2) 0.0105(17) 0.0226(17) -0.0035(15) 0.0072(16) -0.0040(13)
C28 0.027(2) 0.0154(16) 0.0186(16) -0.0042(14) 0.0093(14) 0.0007(13)
C1S 0.015(5) 0.037(5) 0.012(4) 0.000(4) -0.007(3) -0.005(3)
C2S 0.020(5) 0.026(5) 0.014(5) 0.000(4) 0.001(4) 0.002(4)
C3S 0.043(6) 0.044(6) 0.023(4) 0.005(4) -0.002(4) -0.015(4)
C4S 0.026(6) 0.088(10) 0.018(5) 0.011(5) 0.007(4) -0.017(5)
C5S 0.022(6) 0.066(8) 0.033(5) -0.018(5) -0.008(4) 0.014(5)
C6S 0.026(6) 0.031(6) 0.027(6) -0.017(5) -0.001(5) 0.010(5)
C7S 0.045(6) 0.050(6) 0.035(5) 0.019(5) 0.006(4) -0.005(4)
N1 0.0117(14) 0.0150(14) 0.0163(13) -0.0007(11) 0.0006(11) -0.0014(10)
N2 0.0172(15) 0.0176(14) 0.0166(13) 0.0018(12) 0.0069(11) 0.0019(11)
N3 0.0131(15) 0.0151(13) 0.0131(12) -0.0010(11) 0.0031(11) -0.0016(10)
N4 0.0201(16) 0.0138(13) 0.0187(13) 0.0002(11) 0.0070(11) 0.0023(11)

loop_
_atom_type_symbol
_atom_type_description
_atom_type_scat_dispersion_real
_atom_type_scat_dispersion_imag
_atom_type_scat_source
C C 0.0033 0.0016 'International Tables Vol C Tables 4.2.6.8 and 6.1.1.4'
H H 0.0000 0.0000 'International Tables Vol C Tables 4.2.6.8 and 6.1.1.4'
B B 0.0013 0.0007 'International Tables Vol C Tables 4.2.6.8 and 6.1.1.4'
N N 0.0061 0.0033 'International Tables Vol C Tables 4.2.6.8 and 6.1.1.4'
Br Br -0.2901 2.4595 'International Tables Vol C Tables 4.2.6.8 and 6.1.1.4'

loop_
_geom_angle_atom_site_label_1
_geom_angle_atom_site_label_2
_geom_angle_atom_site_label_3
_geom_angle_site_symmetry_1
_geom_angle_site_symmetry_3
_geom_angle
N1 B1 C9 . . 107.0(3)
N1 B1 C5 . . 102.2(2)
C9 B1 C5 . . 118.0(3)
N1 B1 C21 . . 103.6(2)
C9 B1 C21 . . 123.6(3)
C5 B1 C21 . . 99.8(2)
N3 B2 C15 . . 116.1(3)
N3 B2 C3 . . 101.7(2)
C15 B2 C3 . . 115.1(3)
N3 B2 C22 . . 102.4(2)
C15 B2 C22 . . 116.9(3)
C3 B2 C22 . . 102.5(2)
C2 C1 N1 . . 107.8(3)
C1 C2 N2 . . 106.8(3)
N1 C3 N2 . . 107.0(3)
N1 C3 B2 . . 115.4(2)
N2 C3 B2 . . 137.4(3)
N3 C5 N4 . . 106.6(3)
N3 C5 B1 . . 116.7(2)
N4 C5 B1 . . 135.9(3)
C7 C6 N4 . . 106.6(3)
C6 C7 N3 . . 108.3(3)
C14 C9 C10 . . 115.6(3)
C14 C9 B1 . . 125.5(3)
C10 C9 B1 . . 118.6(3)
C11 C10 C9 . . 122.8(3)
C12 C11 C10 . . 119.7(3)
C13 C12 C11 . . 119.6(3)
C12 C13 C14 . . 120.0(3)
C13 C14 C9 . . 122.3(3)
C20 C15 C16 . . 115.9(3)
C20 C15 B2 . . 119.0(3)
C16 C15 B2 . . 125.0(3)
C17 C16 C15 . . 121.9(3)
C18 C17 C16 . . 120.4(3)
C17 C18 C19 . . 119.1(3)
C20 C19 C18 . . 120.1(3)
C19 C20 C15 . . 122.6(3)
C22 C21 C23 . . 121.8(3)
C22 C21 B1 . . 114.1(3)
C23 C21 B1 . . 123.8(2)
C21 C22 B2 . . 117.4(3)
C28 C23 C24 . . 117.9(3)
C28 C23 C21 . . 121.6(3)
C24 C23 C21 . . 120.5(3)
C25 C24 C23 . . 121.2(3)
C26 C25 C24 . . 119.0(3)
C27 C26 C25 . . 121.8(3)
C27 C26 Br1 . . 119.4(2)
C25 C26 Br1 . . 118.9(2)
C26 C27 C28 . . 118.5(3)
C27 C28 C23 . . 121.6(3)
C2S C1S C6S . . 120.0
C2S C1S C7S . . 121.9(6)
C6S C1S C7S . . 118.1(6)
C3S C2S C1S . . 120.0
C2S C3S C4S . . 120.0
C3S C4S C5S . . 120.0
C6S C5S C4S . . 120.0
C5S C6S C1S . . 120.0
C3 N1 C1 . . 109.3(3)
C3 N1 B1 . . 117.6(3)
C1 N1 B1 . . 133.0(3)
C3 N2 C2 . . 109.0(2)
C3 N2 C4 . . 127.2(3)
C2 N2 C4 . . 123.6(3)
C5 N3 C7 . . 108.9(2)
C5 N3 B2 . . 115.6(2)
C7 N3 B2 . . 134.2(3)
C5 N4 C6 . . 109.6(3)
C5 N4 C8 . . 126.5(3)
C6 N4 C8 . . 123.9(3)

loop_
_geom_bond_atom_site_label_1
_geom_bond_atom_site_label_2
_geom_bond_site_symmetry_2
_geom_bond_distance
B1 N1 . 1.604(4)
B1 C9 . 1.610(4)
B1 C5 . 1.626(5)
B1 C21 . 1.654(5)
B2 N3 . 1.609(4)
B2 C15 . 1.610(4)
B2 C3 . 1.614(5)
B2 C22 . 1.642(4)
Br1 C26 . 1.913(3)
C1 C2 . 1.350(4)
C1 N1 . 1.370(4)
C2 N2 . 1.380(4)
C3 N1 . 1.342(4)
C3 N2 . 1.355(4)
C4 N2 . 1.462(4)
C5 N3 . 1.351(4)
C5 N4 . 1.360(4)
C6 C7 . 1.346(4)
C6 N4 . 1.383(4)
C7 N3 . 1.380(4)
C8 N4 . 1.464(4)
C9 C14 . 1.402(4)
C9 C10 . 1.407(4)
C10 C11 . 1.385(4)
C11 C12 . 1.384(5)
C12 C13 . 1.384(5)
C13 C14 . 1.391(4)
C15 C20 . 1.400(4)
C15 C16 . 1.402(4)
C16 C17 . 1.392(4)
C17 C18 . 1.380(5)
C18 C19 . 1.386(4)
C19 C20 . 1.380(4)
C21 C22 . 1.344(4)
C21 C23 . 1.498(4)
C23 C28 . 1.390(4)
C23 C24 . 1.393(4)
C24 C25 . 1.386(4)
C25 C26 . 1.376(5)
C26 C27 . 1.373(4)
C27 C28 . 1.390(4)
C1S C2S . 1.39
C1S C6S . 1.39
C1S C7S . 1.497(9)
C2S C3S . 1.39
C3S C4S . 1.39
C4S C5S . 1.39
C5S C6S . 1.39
